data_7720272
loop_
_publ_author_name
'Mortensen, Sabina Svava'
'S&#xf8;rensen, Thomas Just'

_publ_section_title
;
 Eu<sup>3+</sup> doped Y<sup>3+</sup> dipicolinate crystals: differences
 in the luminescence spectra and concentration quenching of
 Eu<sup>3+</sup> luminescence.
;
_journal_issue 12
_journal_name_full 'Dalton transactions (Cambridge, England : 2003)'
_journal_page_first 4988
_journal_page_last 4996
_journal_paper_doi 10.1039/d5dt02952j
_journal_volume 55
_journal_year 2026
_chemical_formula_moiety 'C42 H30 N6 Na2 O30 Y2, 6(H2 O), 4(C H6 N3)'
_chemical_formula_sum 'C46 H66 N18 Na2 O36 Y2'
_chemical_formula_weight 1670.96
_space_group_crystal_system triclinic
_space_group_IT_number 2
_space_group_name_Hall '-P 1'
_space_group_name_H-M_alt 'P -1'
_atom_sites_solution_hydrogens mixed
_atom_sites_solution_primary dual
_audit_creation_date 2026-01-05
_audit_creation_method
;
Olex2 1.5
(compiled 2025.07.13 svn.rb7424aed for OlexSys, GUI svn.r7314)
;
_audit_update_record
;
2026-01-07 deposited with the CCDC.	2026-02-20 downloaded from the CCDC.
;
_cell_angle_alpha 89.612(3)
_cell_angle_beta 74.984(3)
_cell_angle_gamma 77.739(3)
_cell_formula_units_Z 1
_cell_length_a 11.7224(9)
_cell_length_b 11.8824(9)
_cell_length_c 12.3528(8)
_cell_measurement_reflns_used 9677
_cell_measurement_temperature 100.00
_cell_measurement_theta_max 36.712
_cell_measurement_theta_min 2.975
_cell_volume 1621.8(2)
_computing_cell_refinement 'SAINT V8.40B (?, 2016)'
_computing_data_collection 'Bruker APEX 5'
_computing_data_reduction 'SAINT V8.40B (?, 2016)'
_computing_molecular_graphics 'Olex2 1.5 (Dolomanov et al., 2009)'
_computing_publication_material 'Olex2 1.5 (Dolomanov et al., 2009)'
_computing_structure_refinement 'SHELXL 2019/3 (Sheldrick, 2015)'
_computing_structure_solution 'SHELXT 2018/2 (Sheldrick, 2018)'
_diffrn_ambient_temperature 100.00
_diffrn_measured_fraction_theta_full 0.995
_diffrn_measured_fraction_theta_max 0.988
_diffrn_measurement_device_type 'Bruker D8 Venture'
_diffrn_radiation_type MoK\a
_diffrn_radiation_wavelength 0.71073
_diffrn_reflns_av_R_equivalents 0.0707
_diffrn_reflns_av_unetI/netI 0.0501
_diffrn_reflns_Laue_measured_fraction_full 0.995
_diffrn_reflns_Laue_measured_fraction_max 0.988
_diffrn_reflns_limit_h_max 20
_diffrn_reflns_limit_h_min -20
_diffrn_reflns_limit_k_max 20
_diffrn_reflns_limit_k_min -20
_diffrn_reflns_limit_l_max 20
_diffrn_reflns_limit_l_min -21
_diffrn_reflns_number 136513
_diffrn_reflns_point_group_measured_fraction_full 0.995
_diffrn_reflns_point_group_measured_fraction_max 0.988
_diffrn_reflns_theta_full 25.242
_diffrn_reflns_theta_max 37.785
_diffrn_reflns_theta_min 2.576
_diffrn_source_current 1.0
_diffrn_source_power 0.05
_diffrn_source_voltage 50.0
_exptl_absorpt_coefficient_mu 1.907
_exptl_absorpt_correction_T_max 0.7486
_exptl_absorpt_correction_T_min 0.3446
_exptl_absorpt_correction_type multi-scan
_exptl_absorpt_process_details
;
SADABS-2016/2 (Bruker,2016/2) was used for absorption correction.
wR2(int) was 0.1444 before and 0.0767 after correction.
The Ratio of minimum to maximum transmission is 0.4603.
The \l/2 correction factor is Not present.
;
_exptl_crystal_colour 'clear whiteish colourless'
_exptl_crystal_colour_lustre clear
_exptl_crystal_colour_modifier whiteish
_exptl_crystal_colour_primary colourless
_exptl_crystal_density_diffrn 1.711
_exptl_crystal_description prism
_exptl_crystal_F_000 856
_exptl_crystal_preparation Luminescent
_exptl_crystal_size_max 0.753
_exptl_crystal_size_mid 0.704
_exptl_crystal_size_min 0.274
_refine_diff_density_max 0.886
_refine_diff_density_min -1.124
_refine_diff_density_rms 0.094
_refine_ls_extinction_coef 0.0133(12)
_refine_ls_extinction_expression Fc^*^=kFc[1+0.001xFc^2^\l^3^/sin(2\q)]^-1/4^
_refine_ls_extinction_method 'SHELXL-2019/2 (Sheldrick 2019)'
_refine_ls_goodness_of_fit_ref 1.031
_refine_ls_hydrogen_treatment mixed
_refine_ls_matrix_type full
_refine_ls_number_parameters 518
_refine_ls_number_reflns 17221
_refine_ls_number_restraints 0
_refine_ls_restrained_S_all 1.031
_refine_ls_R_factor_all 0.0389
_refine_ls_R_factor_gt 0.0319
_refine_ls_shift/su_max 0.003
_refine_ls_shift/su_mean 0.000
_refine_ls_structure_factor_coef Fsqd
_refine_ls_weighting_details 'w=1/[\s^2^(Fo^2^)+(0.0389P)^2^+0.2892P] where P=(Fo^2^+2Fc^2^)/3'
_refine_ls_weighting_scheme calc
_refine_ls_wR_factor_gt 0.0751
_refine_ls_wR_factor_ref 0.0773
_reflns_Friedel_coverage 0.000
_reflns_number_gt 15408
_reflns_number_total 17221
_reflns_threshold_expression 'I > 2\s(I)'
_cod_data_source_file d5dt02952j2.cif
_cod_data_source_block mo_d8v6096_0m
_cod_depositor_comments 'Adding full bibliography for 7720268--7720277.cif.'
_cod_database_code 7720272
_shelx_shelxl_version_number 2019/3
_shelx_space_group_comment
;
The symmetry employed for this shelxl refinement is uniquely defined
by the following loop, which should always be used as a source of
symmetry information in preference to the above space-group names.
They are only intended as comments.
;
_shelx_estimated_absorpt_t_max 0.623
_shelx_estimated_absorpt_t_min 0.328
_olex2_refinement_description
;
1. Fixed Uiso
 At 1.2 times of:
  All C(H) groups, All N(H,H) groups
2.a Aromatic/amide H refined with riding coordinates:
 C17(H17), C18(H18), C19(H19), C10(H10), C11(H11), C12(H12), C5(H5), C4(H4),
 C3(H3)
2.b X=CH2 refined with riding coordinates:
 N4(H4A,H4B), N6(H6A,H6B), N5(H5A,H5B), N7(H7A,H7B), N9(H9A,H9B), N8(H8A,H8B)
;
_olex2_submission_special_instructions 'No special instructions were received'

loop_
_space_group_symop_operation_xyz
'x, y, z'
'-x, -y, -z'

loop_
_atom_site_label
_atom_site_type_symbol
_atom_site_fract_x
_atom_site_fract_y
_atom_site_fract_z
_atom_site_U_iso_or_equiv
_atom_site_adp_type
_atom_site_occupancy
_atom_site_site_symmetry_order
_atom_site_calc_flag
_atom_site_refinement_flags_posn
_atom_site_refinement_flags_adp
_atom_site_refinement_flags_occupancy
_atom_site_disorder_assembly
_atom_site_disorder_group
Y1 Y 0.69870(2) 0.71210(2) 0.26153(2) 0.00628(3) Uani 1 1 d . . . . .
Na1 Na 1.11376(4) 0.37766(3) 0.45602(3) 0.01238(7) Uani 1 1 d . . . . .
O16 O 0.98776(7) 0.29204(6) 0.60665(7) 0.01446(12) Uani 1 1 d . . . . .
O3W O 0.25273(7) 0.79527(7) 0.20666(7) 0.01687(13) Uani 1 1 d . . . . .
O2W O 0.26988(8) 1.16154(7) 0.11437(7) 0.01790(14) Uani 1 1 d . . . . .
O1W O 1.06328(8) 1.07173(7) 0.21076(8) 0.02140(16) Uani 1 1 d . . . . .
O10 O 0.78987(7) 0.55627(6) -0.09244(6) 0.01488(13) Uani 1 1 d . . . . .
O9 O 0.72842(6) 0.67782(6) 0.05935(6) 0.01037(11) Uani 1 1 d . . . . .
O12 O 0.92773(6) 0.44945(6) 0.42100(6) 0.01255(12) Uani 1 1 d . . . . .
O11 O 0.79303(6) 0.59889(6) 0.38594(6) 0.00985(11) Uani 1 1 d . . . . .
O5 O 0.51673(6) 0.81482(6) 0.22553(6) 0.01086(11) Uani 1 1 d . . . . .
O7 O 0.89545(6) 0.75399(6) 0.21380(6) 0.00977(11) Uani 1 1 d . . . . .
O6 O 0.40829(6) 0.96003(6) 0.15421(7) 0.01466(13) Uani 1 1 d . . . . .
O1 O 0.58560(6) 0.56600(6) 0.26091(6) 0.01052(11) Uani 1 1 d . . . . .
O4 O 0.60418(7) 0.93549(6) 0.57615(6) 0.01513(13) Uani 1 1 d . . . . .
O3 O 0.68400(6) 0.85428(6) 0.40229(6) 0.01143(11) Uani 1 1 d . . . . .
O2 O 0.41853(7) 0.49912(7) 0.33257(7) 0.01616(13) Uani 1 1 d . . . . .
O15 O 1.18602(7) 0.50719(7) 0.31865(6) 0.01592(13) Uani 1 1 d . . . . .
O14 O 1.20639(10) 0.21285(8) 0.34547(8) 0.02644(19) Uani 1 1 d . . . . .
N3 N 0.83930(7) 0.52873(6) 0.17578(6) 0.00810(11) Uani 1 1 d . . . . .
O8 O 1.02383(6) 0.86697(6) 0.14263(7) 0.01412(12) Uani 1 1 d . . . . .
N2 N 0.71213(7) 0.89515(6) 0.16790(6) 0.00841(12) Uani 1 1 d . . . . .
C16 C 0.85292(8) 0.49549(7) 0.06938(7) 0.00876(13) Uani 1 1 d . . . . .
C15 C 0.78681(8) 0.58274(7) 0.00550(7) 0.00928(13) Uani 1 1 d . . . . .
C17 C 0.91874(8) 0.38687(8) 0.02323(8) 0.01180(14) Uani 1 1 d . . . . .
H17 H 0.927063 0.365152 -0.052764 0.014 Uiso 1 1 calc R U . . .
C18 C 0.97177(9) 0.31136(8) 0.09163(8) 0.01329(15) Uani 1 1 d . . . . .
H18 H 1.016163 0.236260 0.063243 0.016 Uiso 1 1 calc R U . . .
C19 C 0.95934(9) 0.34663(8) 0.20204(8) 0.01231(15) Uani 1 1 d . . . . .
H19 H 0.995946 0.296820 0.249881 0.015 Uiso 1 1 calc R U . . .
C20 C 0.89206(8) 0.45652(7) 0.24058(7) 0.00879(13) Uani 1 1 d . . . . .
C21 C 0.87028(8) 0.50412(7) 0.35881(7) 0.00864(13) Uani 1 1 d . . . . .
C8 C 0.50252(8) 0.91003(7) 0.17891(8) 0.00961(13) Uani 1 1 d . . . . .
C9 C 0.61350(8) 0.96202(7) 0.14763(7) 0.00906(13) Uani 1 1 d . . . . .
C10 C 0.61691(9) 1.06705(8) 0.09821(8) 0.01255(15) Uani 1 1 d . . . . .
H10 H 0.546114 1.113768 0.084386 0.015 Uiso 1 1 calc R U . . .
C11 C 0.72605(9) 1.10225(8) 0.06947(9) 0.01438(16) Uani 1 1 d . . . . .
H11 H 0.730722 1.173822 0.035785 0.017 Uiso 1 1 calc R U . . .
C12 C 0.82844(8) 1.03217(8) 0.09027(8) 0.01235(15) Uani 1 1 d . . . . .
H12 H 0.903936 1.054743 0.071059 0.015 Uiso 1 1 calc R U . . .
C13 C 0.81763(8) 0.92822(7) 0.13988(7) 0.00904(13) Uani 1 1 d . . . . .
C14 C 0.92144(8) 0.84377(7) 0.16714(7) 0.00879(13) Uani 1 1 d . . . . .
C1 C 0.48925(8) 0.56329(7) 0.33607(8) 0.00994(14) Uani 1 1 d . . . . .
C2 C 0.45985(8) 0.64417(7) 0.43806(8) 0.00995(14) Uani 1 1 d . . . . .
N1 N 0.53489(7) 0.71552(6) 0.43185(6) 0.00881(12) Uani 1 1 d . . . . .
C6 C 0.51707(8) 0.79182(8) 0.51645(8) 0.01030(14) Uani 1 1 d . . . . .
C7 C 0.60784(8) 0.86789(7) 0.49809(8) 0.01018(14) Uani 1 1 d . . . . .
C5 C 0.42323(9) 0.79844(9) 0.61319(8) 0.01514(16) Uani 1 1 d . . . . .
H5 H 0.412515 0.852755 0.673020 0.018 Uiso 1 1 calc R U . . .
C4 C 0.34541(10) 0.72375(9) 0.62039(9) 0.01724(17) Uani 1 1 d . . . . .
H4 H 0.280622 0.726108 0.685724 0.021 Uiso 1 1 calc R U . . .
C3 C 0.36302(9) 0.64544(9) 0.53123(8) 0.01482(16) Uani 1 1 d . . . . .
H3 H 0.310248 0.594238 0.533997 0.018 Uiso 1 1 calc R U . . .
N4 N 0.94225(9) 0.13552(8) 0.45757(8) 0.01821(16) Uani 1 1 d . . . . .
H4A H 0.943855 0.184151 0.510284 0.022 Uiso 1 1 calc R U . . .
H4B H 0.999049 0.124958 0.393755 0.022 Uiso 1 1 calc R U . . .
C24 C 0.85415(9) 0.07809(8) 0.47432(8) 0.01377(15) Uani 1 1 d . . . . .
N6 N 0.85240(9) 0.00617(8) 0.39269(8) 0.01811(16) Uani 1 1 d . . . . .
H6A H 0.793864 -0.031599 0.402208 0.022 Uiso 1 1 calc R U . . .
H6B H 0.909777 -0.003525 0.329286 0.022 Uiso 1 1 calc R U . . .
N5 N 0.76748(9) 0.09215(8) 0.56941(8) 0.01761(16) Uani 1 1 d . . . . .
H5A H 0.767481 0.140391 0.623148 0.021 Uiso 1 1 calc R U . . .
H5B H 0.709853 0.053266 0.578882 0.021 Uiso 1 1 calc R U . . .
N7 N 0.62928(8) 0.39847(8) 0.06338(8) 0.01541(15) Uani 1 1 d . . . . .
H7A H 0.632522 0.420316 0.130247 0.018 Uiso 1 1 calc R U . . .
H7B H 0.691046 0.397626 0.004732 0.018 Uiso 1 1 calc R U . . .
C22 C 0.53029(8) 0.36647(8) 0.05087(8) 0.01258(15) Uani 1 1 d . . . . .
N9 N 0.52805(8) 0.32946(8) -0.04917(8) 0.01729(16) Uani 1 1 d . . . . .
H9A H 0.464589 0.305428 -0.057318 0.021 Uiso 1 1 calc R U . . .
H9B H 0.590009 0.328872 -0.107567 0.021 Uiso 1 1 calc R U . . .
N8 N 0.43906(8) 0.36860(9) 0.14034(8) 0.01953(17) Uani 1 1 d . . . . .
H8A H 0.374594 0.345009 0.134338 0.023 Uiso 1 1 calc R U . . .
H8B H 0.442698 0.393605 0.205995 0.023 Uiso 1 1 calc R U . . .
H2WA H 0.3255(19) 1.1025(18) 0.1055(17) 0.036(5) Uiso 1 1 d . . . . .
H15A H 1.1958(17) 0.4903(16) 0.2488(16) 0.031(5) Uiso 1 1 d . . . . .
H16A H 0.9247(19) 0.3492(18) 0.6364(17) 0.035(5) Uiso 1 1 d . . . . .
H16B H 1.018(2) 0.2753(18) 0.6578(18) 0.041(5) Uiso 1 1 d . . . . .
H1WA H 1.1219(19) 1.0930(17) 0.1818(17) 0.033(5) Uiso 1 1 d . . . . .
H3WA H 0.2894(17) 0.8439(16) 0.1901(15) 0.027(4) Uiso 1 1 d . . . . .
H1WB H 1.0640(19) 1.0151(19) 0.1776(18) 0.040(5) Uiso 1 1 d . . . . .
H3WB H 0.187(2) 0.8119(18) 0.1936(17) 0.039(5) Uiso 1 1 d . . . . .
H15B H 1.2580(18) 0.5116(16) 0.3213(16) 0.031(5) Uiso 1 1 d . . . . .
H2WB H 0.2800(17) 1.1988(17) 0.0585(17) 0.031(5) Uiso 1 1 d . . . . .
H14A H 1.2275(18) 0.2101(16) 0.2765(17) 0.032(5) Uiso 1 1 d . . . . .
H14B H 1.261(2) 0.164(2) 0.359(2) 0.059(7) Uiso 1 1 d . . . . .

loop_
_atom_site_aniso_label
_atom_site_aniso_U_11
_atom_site_aniso_U_22
_atom_site_aniso_U_33
_atom_site_aniso_U_23
_atom_site_aniso_U_13
_atom_site_aniso_U_12
Y1 0.00678(4) 0.00645(4) 0.00632(4) 0.00066(2) -0.00287(2) -0.00157(2)
Na1 0.01353(17) 0.01259(16) 0.01150(18) -0.00037(13) -0.00543(14) -0.00119(13)
O16 0.0154(3) 0.0150(3) 0.0152(3) 0.0012(2) -0.0081(3) -0.0031(2)
O3W 0.0137(3) 0.0193(3) 0.0180(4) 0.0009(3) -0.0045(3) -0.0040(3)
O2W 0.0210(4) 0.0149(3) 0.0137(3) 0.0041(3) -0.0026(3) 0.0023(3)
O1W 0.0207(4) 0.0182(3) 0.0241(4) -0.0027(3) -0.0013(3) -0.0071(3)
O10 0.0187(3) 0.0181(3) 0.0084(3) -0.0018(2) -0.0065(2) -0.0016(2)
O9 0.0126(3) 0.0098(3) 0.0087(3) 0.0003(2) -0.0043(2) -0.0008(2)
O12 0.0143(3) 0.0128(3) 0.0118(3) 0.0026(2) -0.0078(2) -0.0006(2)
O11 0.0105(3) 0.0099(3) 0.0090(3) 0.0005(2) -0.0038(2) -0.0004(2)
O5 0.0101(3) 0.0101(3) 0.0138(3) 0.0030(2) -0.0056(2) -0.0021(2)
O7 0.0091(3) 0.0095(2) 0.0115(3) 0.0026(2) -0.0037(2) -0.0028(2)
O6 0.0115(3) 0.0141(3) 0.0204(3) 0.0045(2) -0.0095(3) -0.0007(2)
O1 0.0103(3) 0.0115(3) 0.0102(3) -0.0006(2) -0.0021(2) -0.0038(2)
O4 0.0176(3) 0.0164(3) 0.0124(3) -0.0053(2) -0.0040(2) -0.0056(2)
O3 0.0121(3) 0.0121(3) 0.0105(3) -0.0016(2) -0.0022(2) -0.0044(2)
O2 0.0142(3) 0.0183(3) 0.0184(3) -0.0025(3) -0.0034(3) -0.0098(3)
O15 0.0139(3) 0.0225(3) 0.0112(3) -0.0015(2) -0.0028(2) -0.0040(3)
O14 0.0357(5) 0.0223(4) 0.0178(4) -0.0063(3) -0.0127(4) 0.0085(3)
N3 0.0086(3) 0.0088(3) 0.0075(3) 0.0008(2) -0.0032(2) -0.0021(2)
O8 0.0099(3) 0.0145(3) 0.0195(3) 0.0039(2) -0.0045(2) -0.0054(2)
N2 0.0095(3) 0.0082(3) 0.0082(3) 0.0006(2) -0.0036(2) -0.0017(2)
C16 0.0091(3) 0.0092(3) 0.0082(3) -0.0001(2) -0.0030(3) -0.0017(2)
C15 0.0097(3) 0.0113(3) 0.0077(3) 0.0006(3) -0.0032(3) -0.0031(3)
C17 0.0119(3) 0.0118(3) 0.0111(4) -0.0025(3) -0.0032(3) -0.0009(3)
C18 0.0143(4) 0.0103(3) 0.0142(4) -0.0018(3) -0.0045(3) 0.0008(3)
C19 0.0134(4) 0.0098(3) 0.0134(4) 0.0000(3) -0.0051(3) 0.0002(3)
C20 0.0090(3) 0.0090(3) 0.0089(3) 0.0009(2) -0.0034(3) -0.0018(2)
C21 0.0085(3) 0.0100(3) 0.0088(3) 0.0015(2) -0.0038(3) -0.0032(2)
C8 0.0100(3) 0.0100(3) 0.0094(3) 0.0001(3) -0.0043(3) -0.0012(3)
C9 0.0102(3) 0.0084(3) 0.0087(3) 0.0006(2) -0.0037(3) -0.0008(2)
C10 0.0141(4) 0.0100(3) 0.0138(4) 0.0029(3) -0.0054(3) -0.0012(3)
C11 0.0166(4) 0.0111(3) 0.0160(4) 0.0056(3) -0.0048(3) -0.0037(3)
C12 0.0127(4) 0.0107(3) 0.0140(4) 0.0036(3) -0.0034(3) -0.0036(3)
C13 0.0099(3) 0.0090(3) 0.0084(3) 0.0007(2) -0.0027(3) -0.0023(2)
C14 0.0094(3) 0.0092(3) 0.0084(3) 0.0000(2) -0.0031(3) -0.0024(2)
C1 0.0101(3) 0.0103(3) 0.0108(4) 0.0008(3) -0.0043(3) -0.0034(3)
C2 0.0096(3) 0.0110(3) 0.0100(4) 0.0010(3) -0.0031(3) -0.0031(3)
N1 0.0091(3) 0.0094(3) 0.0089(3) 0.0004(2) -0.0035(2) -0.0026(2)
C6 0.0111(3) 0.0111(3) 0.0090(4) -0.0007(3) -0.0031(3) -0.0025(3)
C7 0.0108(3) 0.0105(3) 0.0099(4) -0.0008(3) -0.0041(3) -0.0021(3)
C5 0.0160(4) 0.0178(4) 0.0105(4) -0.0029(3) -0.0006(3) -0.0048(3)
C4 0.0159(4) 0.0224(4) 0.0118(4) -0.0018(3) 0.0023(3) -0.0079(3)
C3 0.0133(4) 0.0177(4) 0.0134(4) -0.0001(3) -0.0002(3) -0.0072(3)
N4 0.0204(4) 0.0197(4) 0.0177(4) -0.0014(3) -0.0054(3) -0.0105(3)
C24 0.0166(4) 0.0132(4) 0.0136(4) 0.0004(3) -0.0065(3) -0.0046(3)
N6 0.0202(4) 0.0214(4) 0.0144(4) -0.0046(3) -0.0027(3) -0.0103(3)
N5 0.0214(4) 0.0198(4) 0.0128(4) -0.0019(3) -0.0033(3) -0.0084(3)
N7 0.0133(3) 0.0168(3) 0.0181(4) -0.0026(3) -0.0056(3) -0.0055(3)
C22 0.0121(4) 0.0094(3) 0.0176(4) -0.0017(3) -0.0076(3) -0.0007(3)
N9 0.0158(4) 0.0202(4) 0.0166(4) -0.0054(3) -0.0075(3) -0.0013(3)
N8 0.0127(4) 0.0269(4) 0.0194(4) -0.0088(3) -0.0031(3) -0.0063(3)

loop_
_atom_type_symbol
_atom_type_description
_atom_type_scat_dispersion_real
_atom_type_scat_dispersion_imag
_atom_type_scat_source
C C 0.0033 0.0016 'International Tables Vol C Tables 4.2.6.8 and 6.1.1.4'
H H 0.0000 0.0000 'International Tables Vol C Tables 4.2.6.8 and 6.1.1.4'
N N 0.0061 0.0033 'International Tables Vol C Tables 4.2.6.8 and 6.1.1.4'
Na Na 0.0362 0.0249 'International Tables Vol C Tables 4.2.6.8 and 6.1.1.4'
O O 0.0106 0.0060 'International Tables Vol C Tables 4.2.6.8 and 6.1.1.4'
Y Y -2.7962 3.5667 'International Tables Vol C Tables 4.2.6.8 and 6.1.1.4'

loop_
_geom_angle_atom_site_label_1
_geom_angle_atom_site_label_2
_geom_angle_atom_site_label_3
_geom_angle
_geom_angle_site_symmetry_1
_geom_angle_site_symmetry_3
_geom_angle_publ_flag
O9 Y1 N3 63.96(2) . . ?
O9 Y1 N2 71.11(2) . . ?
O11 Y1 O9 128.97(2) . . ?
O11 Y1 O5 147.73(2) . . ?
O11 Y1 O7 77.82(2) . . ?
O11 Y1 O1 87.17(2) . . ?
O11 Y1 O3 78.90(2) . . ?
O11 Y1 N3 65.09(2) . . ?
O11 Y1 N2 137.22(2) . . ?
O11 Y1 N1 75.69(2) . . ?
O5 Y1 O9 75.41(2) . . ?
O5 Y1 O7 129.86(2) . . ?
O5 Y1 O1 76.60(2) . . ?
O5 Y1 O3 90.87(2) . . ?
O5 Y1 N3 131.38(2) . . ?
O5 Y1 N2 64.80(2) . . ?
O5 Y1 N1 72.23(2) . . ?
O7 Y1 O9 86.50(2) . . ?
O7 Y1 O1 145.25(2) . . ?
O7 Y1 N3 74.68(2) . . ?
O7 Y1 N2 65.12(2) . . ?
O7 Y1 N1 137.05(2) . . ?
O1 Y1 O9 78.87(2) . . ?
O1 Y1 N3 70.57(2) . . ?
O1 Y1 N2 135.59(2) . . ?
O1 Y1 N1 65.74(2) . . ?
O3 Y1 O9 143.78(2) . . ?
O3 Y1 O7 76.85(2) . . ?
O3 Y1 O1 131.01(2) . . ?
O3 Y1 N3 137.75(2) . . ?
O3 Y1 N2 72.72(2) . . ?
O3 Y1 N1 65.32(2) . . ?
N2 Y1 N3 120.30(3) . . ?
N1 Y1 O9 136.31(2) . . ?
N1 Y1 N3 121.55(2) . . ?
N1 Y1 N2 118.01(2) . . ?
O16 Na1 Na1 83.19(2) . 2_766 ?
O16 Na1 O12 88.89(3) . 2_766 ?
O16 Na1 O11 78.82(3) . 2_766 ?
O16 Na1 C21 78.91(3) . 2_766 ?
O12 Na1 Na1 44.92(2) . 2_766 ?
O12 Na1 Na1 41.892(19) 2_766 2_766 ?
O12 Na1 O16 80.98(3) . . ?
O12 Na1 O12 86.81(3) . 2_766 ?
O12 Na1 O11 53.45(2) 2_766 2_766 ?
O12 Na1 O11 135.24(3) . 2_766 ?
O12 Na1 O15 84.93(3) . . ?
O12 Na1 C21 26.73(2) 2_766 2_766 ?
O12 Na1 C21 109.37(3) . 2_766 ?
O11 Na1 Na1 93.08(2) 2_766 2_766 ?
O11 Na1 C21 27.38(2) 2_766 2_766 ?
O15 Na1 Na1 80.20(2) . 2_766 ?
O15 Na1 O16 163.07(3) . . ?
O15 Na1 O12 80.96(3) . 2_766 ?
O15 Na1 O11 105.26(3) . 2_766 ?
O15 Na1 C21 97.12(3) . 2_766 ?
O14 Na1 Na1 153.31(3) . 2_766 ?
O14 Na1 O16 97.69(4) . . ?
O14 Na1 O12 108.65(4) . . ?
O14 Na1 O12 163.92(4) . 2_766 ?
O14 Na1 O11 113.34(3) . 2_766 ?
O14 Na1 O15 95.68(4) . . ?
O14 Na1 C21 140.71(3) . 2_766 ?
C21 Na1 Na1 65.81(2) 2_766 2_766 ?
Na1 O16 H16A 104.5(13) . . ?
Na1 O16 H16B 112.8(15) . . ?
H16A O16 H16B 103.6(19) . . ?
H3WA O3W H3WB 112(2) . . ?
H2WA O2W H2WB 109.9(19) . . ?
H1WA O1W H1WB 108(2) . . ?
C15 O9 Y1 123.57(6) . . ?
Na1 O12 Na1 93.19(3) . 2_766 ?
C21 O12 Na1 90.72(5) . 2_766 ?
C21 O12 Na1 147.89(6) . . ?
Y1 O11 Na1 140.02(3) . 2_766 ?
C21 O11 Y1 125.15(6) . . ?
C21 O11 Na1 87.11(5) . 2_766 ?
C8 O5 Y1 126.09(6) . . ?
C14 O7 Y1 124.97(6) . . ?
C1 O1 Y1 122.69(6) . . ?
C7 O3 Y1 124.59(6) . . ?
Na1 O15 H15A 119.3(13) . . ?
Na1 O15 H15B 108.6(13) . . ?
H15A O15 H15B 102.8(17) . . ?
Na1 O14 H14A 124.6(13) . . ?
Na1 O14 H14B 123.4(18) . . ?
H14A O14 H14B 101(2) . . ?
C16 N3 Y1 121.23(6) . . ?
C16 N3 C20 119.15(7) . . ?
C20 N3 Y1 119.22(6) . . ?
C9 N2 Y1 120.04(6) . . ?
C13 N2 Y1 119.78(6) . . ?
C13 N2 C9 120.16(8) . . ?
N3 C16 C15 114.37(7) . . ?
N3 C16 C17 122.52(8) . . ?
C17 C16 C15 123.05(8) . . ?
O10 C15 O9 125.44(8) . . ?
O10 C15 C16 118.43(8) . . ?
O9 C15 C16 116.09(8) . . ?
C16 C17 H17 121.0 . . ?
C18 C17 C16 118.07(8) . . ?
C18 C17 H17 121.0 . . ?
C17 C18 H18 120.3 . . ?
C17 C18 C19 119.46(8) . . ?
C19 C18 H18 120.3 . . ?
C18 C19 H19 120.8 . . ?
C20 C19 C18 118.34(8) . . ?
C20 C19 H19 120.8 . . ?
N3 C20 C19 122.44(8) . . ?
N3 C20 C21 114.12(7) . . ?
C19 C20 C21 123.43(8) . . ?
O12 C21 Na1 62.55(5) . 2_766 ?
O12 C21 O11 125.45(8) . . ?
O12 C21 C20 118.71(8) . . ?
O11 C21 Na1 65.51(5) . 2_766 ?
O11 C21 C20 115.84(7) . . ?
C20 C21 Na1 162.77(6) . 2_766 ?
O5 C8 C9 115.06(7) . . ?
O6 C8 O5 125.56(9) . . ?
O6 C8 C9 119.32(8) . . ?
N2 C9 C8 113.86(7) . . ?
N2 C9 C10 121.60(8) . . ?
C10 C9 C8 124.49(8) . . ?
C9 C10 H10 120.7 . . ?
C11 C10 C9 118.55(8) . . ?
C11 C10 H10 120.7 . . ?
C10 C11 H11 120.2 . . ?
C10 C11 C12 119.62(8) . . ?
C12 C11 H11 120.2 . . ?
C11 C12 H12 120.8 . . ?
C11 C12 C13 118.35(8) . . ?
C13 C12 H12 120.8 . . ?
N2 C13 C12 121.71(8) . . ?
N2 C13 C14 114.36(7) . . ?
C12 C13 C14 123.93(8) . . ?
O7 C14 C13 115.74(7) . . ?
O8 C14 O7 125.49(8) . . ?
O8 C14 C13 118.77(8) . . ?
O1 C1 C2 116.47(7) . . ?
O2 C1 O1 125.41(9) . . ?
O2 C1 C2 118.12(8) . . ?
N1 C2 C1 114.43(8) . . ?
N1 C2 C3 122.09(8) . . ?
C3 C2 C1 123.48(8) . . ?
C2 N1 Y1 119.84(6) . . ?
C6 N1 Y1 120.27(6) . . ?
C6 N1 C2 119.82(8) . . ?
N1 C6 C7 114.35(8) . . ?
N1 C6 C5 121.97(8) . . ?
C5 C6 C7 123.67(8) . . ?
O4 C7 O3 125.81(8) . . ?
O4 C7 C6 118.86(8) . . ?
O3 C7 C6 115.31(7) . . ?
C6 C5 H5 120.8 . . ?
C6 C5 C4 118.40(9) . . ?
C4 C5 H5 120.8 . . ?
C5 C4 H4 120.2 . . ?
C5 C4 C3 119.52(9) . . ?
C3 C4 H4 120.2 . . ?
C2 C3 C4 118.18(9) . . ?
C2 C3 H3 120.9 . . ?
C4 C3 H3 120.9 . . ?
H4A N4 H4B 120.0 . . ?
C24 N4 H4A 120.0 . . ?
C24 N4 H4B 120.0 . . ?
N4 C24 N6 119.02(10) . . ?
N5 C24 N4 121.38(9) . . ?
N5 C24 N6 119.59(9) . . ?
C24 N6 H6A 120.0 . . ?
C24 N6 H6B 120.0 . . ?
H6A N6 H6B 120.0 . . ?
C24 N5 H5A 120.0 . . ?
C24 N5 H5B 120.0 . . ?
H5A N5 H5B 120.0 . . ?
H7A N7 H7B 120.0 . . ?
C22 N7 H7A 120.0 . . ?
C22 N7 H7B 120.0 . . ?
N9 C22 N7 119.59(9) . . ?
N8 C22 N7 118.66(9) . . ?
N8 C22 N9 121.70(9) . . ?
C22 N9 H9A 120.0 . . ?
C22 N9 H9B 120.0 . . ?
H9A N9 H9B 120.0 . . ?
C22 N8 H8A 120.0 . . ?
C22 N8 H8B 120.0 . . ?
H8A N8 H8B 120.0 . . ?

loop_
_geom_bond_atom_site_label_1
_geom_bond_atom_site_label_2
_geom_bond_distance
_geom_bond_site_symmetry_2
_geom_bond_publ_flag
Y1 O9 2.4551(7) . ?
Y1 O11 2.3697(7) . ?
Y1 O5 2.3698(7) . ?
Y1 O7 2.3862(7) . ?
Y1 O1 2.3989(7) . ?
Y1 O3 2.3809(7) . ?
Y1 N3 2.4874(8) . ?
Y1 N2 2.4720(8) . ?
Y1 N1 2.4475(8) . ?
Na1 Na1 3.4633(8) 2_766 ?
Na1 O16 2.4223(9) . ?
Na1 O12 2.4493(8) 2_766 ?
Na1 O12 2.3161(8) . ?
Na1 O11 2.5148(8) 2_766 ?
Na1 O15 2.3958(9) . ?
Na1 O14 2.2900(10) . ?
Na1 C21 2.7599(9) 2_766 ?
O16 H16A 0.89(2) . ?
O16 H16B 0.81(2) . ?
O3W H3WA 0.787(19) . ?
O3W H3WB 0.81(2) . ?
O2W H2WA 0.84(2) . ?
O2W H2WB 0.81(2) . ?
O1W H1WA 0.78(2) . ?
O1W H1WB 0.79(2) . ?
O10 C15 1.2417(11) . ?
O9 C15 1.2780(11) . ?
O12 C21 1.2414(10) . ?
O11 C21 1.2709(11) . ?
O5 C8 1.2649(11) . ?
O7 C14 1.2657(10) . ?
O6 C8 1.2490(11) . ?
O1 C1 1.2690(11) . ?
O4 C7 1.2455(11) . ?
O3 C7 1.2718(11) . ?
O2 C1 1.2483(11) . ?
O15 H15A 0.86(2) . ?
O15 H15B 0.86(2) . ?
O14 H14A 0.82(2) . ?
O14 H14B 0.82(3) . ?
N3 C16 1.3343(11) . ?
N3 C20 1.3347(11) . ?
O8 C14 1.2487(11) . ?
N2 C9 1.3371(11) . ?
N2 C13 1.3365(11) . ?
C16 C15 1.5042(12) . ?
C16 C17 1.3947(12) . ?
C17 H17 0.9500 . ?
C17 C18 1.3895(13) . ?
C18 H18 0.9500 . ?
C18 C19 1.3914(13) . ?
C19 H19 0.9500 . ?
C19 C20 1.3893(12) . ?
C20 C21 1.5081(12) . ?
C8 C9 1.5169(13) . ?
C9 C10 1.3892(12) . ?
C10 H10 0.9500 . ?
C10 C11 1.3884(14) . ?
C11 H11 0.9500 . ?
C11 C12 1.3902(13) . ?
C12 H12 0.9500 . ?
C12 C13 1.3905(12) . ?
C13 C14 1.5134(12) . ?
C1 C2 1.5101(13) . ?
C2 N1 1.3339(11) . ?
C2 C3 1.3890(13) . ?
N1 C6 1.3330(11) . ?
C6 C7 1.5105(12) . ?
C6 C5 1.3884(13) . ?
C5 H5 0.9500 . ?
C5 C4 1.3886(14) . ?
C4 H4 0.9500 . ?
C4 C3 1.3915(14) . ?
C3 H3 0.9500 . ?
N4 H4A 0.8800 . ?
N4 H4B 0.8800 . ?
N4 C24 1.3272(13) . ?
C24 N6 1.3332(13) . ?
C24 N5 1.3237(14) . ?
N6 H6A 0.8800 . ?
N6 H6B 0.8800 . ?
N5 H5A 0.8800 . ?
N5 H5B 0.8800 . ?
N7 H7A 0.8800 . ?
N7 H7B 0.8800 . ?
N7 C22 1.3402(12) . ?
C22 N9 1.3231(13) . ?
C22 N8 1.3200(14) . ?
N9 H9A 0.8800 . ?
N9 H9B 0.8800 . ?
N8 H8A 0.8800 . ?
N8 H8B 0.8800 . ?

loop_
_geom_torsion_atom_site_label_1
_geom_torsion_atom_site_label_2
_geom_torsion_atom_site_label_3
_geom_torsion_atom_site_label_4
_geom_torsion
_geom_torsion_site_symmetry_1
_geom_torsion_site_symmetry_2
_geom_torsion_site_symmetry_3
_geom_torsion_site_symmetry_4
_geom_torsion_publ_flag
Y1 O9 C15 O10 169.48(7) . . . . ?
Y1 O9 C15 C16 -8.21(10) . . . . ?
Y1 O11 C21 Na1 154.53(6) . . . 2_766 ?
Y1 O11 C21 O12 173.40(7) . . . . ?
Y1 O11 C21 C20 -6.48(10) . . . . ?
Y1 O5 C8 O6 175.40(7) . . . . ?
Y1 O5 C8 C9 -1.93(11) . . . . ?
Y1 O7 C14 O8 179.39(7) . . . . ?
Y1 O7 C14 C13 -0.63(11) . . . . ?
Y1 O1 C1 O2 170.13(7) . . . . ?
Y1 O1 C1 C2 -10.49(11) . . . . ?
Y1 O3 C7 O4 174.18(7) . . . . ?
Y1 O3 C7 C6 -4.34(11) . . . . ?
Y1 N3 C16 C15 5.77(10) . . . . ?
Y1 N3 C16 C17 -171.59(7) . . . . ?
Y1 N3 C20 C19 171.75(7) . . . . ?
Y1 N3 C20 C21 -7.28(9) . . . . ?
Y1 N2 C9 C8 -4.32(10) . . . . ?
Y1 N2 C9 C10 178.06(7) . . . . ?
Y1 N2 C13 C12 -177.99(7) . . . . ?
Y1 N2 C13 C14 1.81(10) . . . . ?
Y1 N1 C6 C7 -2.44(10) . . . . ?
Y1 N1 C6 C5 178.30(7) . . . . ?
Na1 O12 C21 Na1 -97.16(11) . . . 2_766 ?
Na1 O12 C21 O11 -116.54(12) . . . . ?
Na1 O12 C21 O11 -19.37(9) 2_766 . . . ?
Na1 O12 C21 C20 160.51(7) 2_766 . . . ?
Na1 O12 C21 C20 63.35(14) . . . . ?
Na1 O11 C21 O12 18.87(9) 2_766 . . . ?
Na1 O11 C21 C20 -161.01(7) 2_766 . . . ?
O5 C8 C9 N2 4.02(11) . . . . ?
O5 C8 C9 C10 -178.44(9) . . . . ?
O6 C8 C9 N2 -173.50(8) . . . . ?
O6 C8 C9 C10 4.04(14) . . . . ?
O1 C1 C2 N1 5.15(12) . . . . ?
O1 C1 C2 C3 -174.93(9) . . . . ?
O2 C1 C2 N1 -175.42(8) . . . . ?
O2 C1 C2 C3 4.50(14) . . . . ?
N3 C16 C15 O10 -176.48(8) . . . . ?
N3 C16 C15 O9 1.38(11) . . . . ?
N3 C16 C17 C18 -0.09(14) . . . . ?
N3 C20 C21 Na1 -81.6(2) . . . 2_766 ?
N3 C20 C21 O12 -171.09(8) . . . . ?
N3 C20 C21 O11 8.81(11) . . . . ?
N2 C9 C10 C11 0.10(14) . . . . ?
N2 C13 C14 O7 -0.82(11) . . . . ?
N2 C13 C14 O8 179.15(8) . . . . ?
C16 N3 C20 C19 -1.14(13) . . . . ?
C16 N3 C20 C21 179.83(7) . . . . ?
C16 C17 C18 C19 -0.99(14) . . . . ?
C15 C16 C17 C18 -177.21(8) . . . . ?
C17 C16 C15 O10 0.85(13) . . . . ?
C17 C16 C15 O9 178.72(8) . . . . ?
C17 C18 C19 C20 1.01(14) . . . . ?
C18 C19 C20 N3 0.06(14) . . . . ?
C18 C19 C20 C21 179.01(8) . . . . ?
C19 C20 C21 Na1 99.4(2) . . . 2_766 ?
C19 C20 C21 O12 9.89(13) . . . . ?
C19 C20 C21 O11 -170.22(8) . . . . ?
C20 N3 C16 C15 178.50(7) . . . . ?
C20 N3 C16 C17 1.15(13) . . . . ?
C8 C9 C10 C11 -177.26(9) . . . . ?
C9 N2 C13 C12 0.55(13) . . . . ?
C9 N2 C13 C14 -179.66(8) . . . . ?
C9 C10 C11 C12 0.19(15) . . . . ?
C10 C11 C12 C13 -0.12(15) . . . . ?
C11 C12 C13 N2 -0.25(14) . . . . ?
C11 C12 C13 C14 179.97(9) . . . . ?
C12 C13 C14 O7 178.97(9) . . . . ?
C12 C13 C14 O8 -1.05(13) . . . . ?
C13 N2 C9 C8 177.15(8) . . . . ?
C13 N2 C9 C10 -0.46(13) . . . . ?
C1 C2 N1 Y1 2.18(10) . . . . ?
C1 C2 N1 C6 179.22(8) . . . . ?
C1 C2 C3 C4 179.75(9) . . . . ?
C2 N1 C6 C7 -179.47(8) . . . . ?
C2 N1 C6 C5 1.27(14) . . . . ?
N1 C2 C3 C4 -0.34(15) . . . . ?
N1 C6 C7 O4 -174.38(8) . . . . ?
N1 C6 C7 O3 4.26(12) . . . . ?
N1 C6 C5 C4 -0.78(15) . . . . ?
C6 C5 C4 C3 -0.28(16) . . . . ?
C7 C6 C5 C4 -179.97(9) . . . . ?
C5 C6 C7 O4 4.87(14) . . . . ?
C5 C6 C7 O3 -176.50(9) . . . . ?
C5 C4 C3 C2 0.81(16) . . . . ?
C3 C2 N1 Y1 -177.74(7) . . . . ?
C3 C2 N1 C6 -0.70(13) . . . . ?
